data_4324643
loop_
_publ_author_name
'Jinsong Hu'
'Liangfang Huang'
'Xiaoqiang Yao'
'Ling Qin'
'Yizhi Li'
'Zijian Guo'
'Hegen Zheng'
'Ziling Xue'

_publ_section_title
;
 Six New Metal-Organic Frameworks Based on Polycarboxylate Acids and
 V-shaped Imidazole-Based Synthon: Syntheses, Crystal Structures, and
 Properties
;
_journal_name_full 'Inorganic Chemistry'
_journal_page_first 2404
_journal_page_last 2414
_journal_paper_doi 10.1021/ic102207n
_journal_volume 50
_journal_year 2011
_chemical_formula_moiety 'C45 H35 N8 Ni O9'
_chemical_formula_sum 'C45 H34 N8 Ni O9'
_chemical_formula_weight 889.51
_chemical_name_systematic
; 
 ? 
;
_space_group_IT_number 14
_symmetry_cell_setting monoclinic
_symmetry_space_group_name_Hall '-P 2ybc'
_symmetry_space_group_name_H-M 'P 1 21/c 1'
_atom_sites_solution_hydrogens geom
_atom_sites_solution_primary direct
_atom_sites_solution_secondary difmap
_audit_creation_method SHELXL-97
_cell_angle_alpha 90.00
_cell_angle_beta 90.730(3)
_cell_angle_gamma 90.00
_cell_formula_units_Z 4
_cell_length_a 8.5856(12)
_cell_length_b 18.375(3)
_cell_length_c 24.508(3)
_cell_measurement_reflns_used 4572
_cell_measurement_temperature 293(2)
_cell_measurement_theta_max 26.07
_cell_measurement_theta_min 2.37
_cell_volume 3866.1(10)
_computing_cell_refinement 'SMART (Bruker, 2000)'
_computing_data_collection 'SMART (Bruker, 2000)'
_computing_data_reduction 'SMART (Bruker, 2000)'
_computing_molecular_graphics SHELXTL
_computing_publication_material SHELXTL
_computing_structure_refinement 'SHELXL-97 (Sheldrick, 1997)'
_computing_structure_solution 'SHELXS-97 (Sheldrick, 1990)'
_diffrn_ambient_temperature 293(2)
_diffrn_measured_fraction_theta_full 0.998
_diffrn_measured_fraction_theta_max 0.998
_diffrn_measurement_device_type 'CCD area detector'
_diffrn_measurement_method 'phi and omega scans'
_diffrn_radiation_monochromator graphite
_diffrn_radiation_source 'fine-focus sealed tube'
_diffrn_radiation_type MoK\a
_diffrn_radiation_wavelength 0.71073
_diffrn_reflns_av_R_equivalents 0.0448
_diffrn_reflns_av_sigmaI/netI 0.0590
_diffrn_reflns_limit_h_max 10
_diffrn_reflns_limit_h_min -9
_diffrn_reflns_limit_k_max 14
_diffrn_reflns_limit_k_min -21
_diffrn_reflns_limit_l_max 29
_diffrn_reflns_limit_l_min -27
_diffrn_reflns_number 19051
_diffrn_reflns_theta_full 25.00
_diffrn_reflns_theta_max 25.00
_diffrn_reflns_theta_min 1.66
_exptl_absorpt_coefficient_mu 0.575
_exptl_absorpt_correction_T_max 0.861
_exptl_absorpt_correction_T_min 0.846
_exptl_absorpt_correction_type multi-scan
_exptl_absorpt_process_details 'SADABS; Bruker, 2000'
_exptl_crystal_colour green
_exptl_crystal_density_diffrn 1.528
_exptl_crystal_description block
_exptl_crystal_F_000 1840
_exptl_crystal_size_max 0.29
_exptl_crystal_size_mid 0.27
_exptl_crystal_size_min 0.26
_refine_diff_density_max 0.436
_refine_diff_density_min -0.398
_refine_diff_density_rms 0.054
_refine_ls_extinction_method none
_refine_ls_goodness_of_fit_ref 0.946
_refine_ls_hydrogen_treatment constr
_refine_ls_matrix_type full
_refine_ls_number_parameters 568
_refine_ls_number_reflns 6797
_refine_ls_number_restraints 6
_refine_ls_restrained_S_all 1.086
_refine_ls_R_factor_all 0.0582
_refine_ls_R_factor_gt 0.0425
_refine_ls_shift/su_max 0.001
_refine_ls_shift/su_mean 0.000
_refine_ls_structure_factor_coef Fsqd
_refine_ls_weighting_details 'calc w=1/[\s^2^(Fo^2^)+(0.0480P)^2^+0.0000P] where P=(Fo^2^+2Fc^2^)/3'
_refine_ls_weighting_scheme calc
_refine_ls_wR_factor_gt 0.0933
_refine_ls_wR_factor_ref 0.0990
_reflns_number_gt 5247
_reflns_number_total 6797
_reflns_threshold_expression >2sigma(I)
_cod_data_source_file ic102207n_si_002_6.cif
_cod_data_source_block 6
_cod_original_sg_symbol_H-M 'P 21/c'
_cod_database_code 4324643

loop_
_symmetry_equiv_pos_as_xyz
'x, y, z'
'-x, y+1/2, -z+1/2'
'-x, -y, -z'
'x, -y-1/2, z-1/2'

loop_
_atom_site_label
_atom_site_type_symbol
_atom_site_fract_x
_atom_site_fract_y
_atom_site_fract_z
_atom_site_U_iso_or_equiv
_atom_site_adp_type
_atom_site_occupancy
_atom_site_symmetry_multiplicity
_atom_site_calc_flag
_atom_site_refinement_flags
C1 C 0.9417(4) 0.15591(16) 0.10298(11) 0.0244(7) Uani 1 1 d U
C2 C 0.7030(4) 0.17416(15) 0.16184(11) 0.0264(7) Uani 1 1 d .
H2 H 0.6425 0.1804 0.1305 0.032 Uiso 1 1 calc R
C3 C 0.7265(4) 0.16995(16) 0.25901(11) 0.0261(7) Uani 1 1 d .
H3 H 0.6806 0.1709 0.2932 0.031 Uiso 1 1 calc R
C4 C 0.6335(4) 0.17663(16) 0.21275(11) 0.0247(7) Uani 1 1 d .
C5 C 0.9530(4) 0.15667(15) 0.20453(11) 0.0247(7) Uani 1 1 d .
H5 H 1.0598 0.1493 0.2018 0.030 Uiso 1 1 calc R
C6 C 0.8619(3) 0.16250(15) 0.15753(11) 0.0229(7) Uani 1 1 d .
C7 C 0.4610(4) 0.18526(17) 0.21643(12) 0.0316(8) Uani 1 1 d .
C8 C 0.8861(3) 0.16181(15) 0.25552(11) 0.0233(7) Uani 1 1 d .
C9 C 0.9859(4) 0.15856(16) 0.30658(11) 0.0269(7) Uani 1 1 d .
C10 C 1.8972(4) -0.16498(18) 0.38699(13) 0.0423(9) Uani 1 1 d .
H10 H 1.9018 -0.2101 0.3699 0.051 Uiso 1 1 calc R
C11 C 1.8662(5) -0.0506(2) 0.39984(13) 0.0562(12) Uani 1 1 d .
H11 H 1.8462 -0.0013 0.3948 0.067 Uiso 1 1 calc R
C12 C 1.9128(4) -0.08308(19) 0.44651(13) 0.0445(10) Uani 1 1 d .
H12 H 1.9292 -0.0592 0.4796 0.053 Uiso 1 1 calc R
C13 C 1.8115(4) -0.09603(17) 0.30513(12) 0.0302(8) Uani 1 1 d .
C14 C 1.7373(4) -0.07925(18) 0.19633(12) 0.0315(8) Uani 1 1 d .
C15 C 1.7683(4) -0.02915(18) 0.28521(12) 0.0375(9) Uani 1 1 d .
H15 H 1.7638 0.0106 0.3087 0.045 Uiso 1 1 calc R
C16 C 1.7312(4) -0.02035(18) 0.23040(12) 0.0360(8) Uani 1 1 d .
H16 H 1.7024 0.0251 0.2169 0.043 Uiso 1 1 calc R
C17 C 1.8181(4) -0.15440(19) 0.27048(13) 0.0442(10) Uani 1 1 d .
H17 H 1.8484 -0.1997 0.2838 0.053 Uiso 1 1 calc R
C18 C 1.7802(4) -0.14648(19) 0.21607(13) 0.0432(9) Uani 1 1 d .
H18 H 1.7835 -0.1864 0.1928 0.052 Uiso 1 1 calc R
C19 C 1.4832(4) 0.08783(16) 0.05805(11) 0.0275(7) Uani 1 1 d .
C20 C 1.6376(4) -0.01777(17) 0.11636(12) 0.0320(8) Uani 1 1 d .
C21 C 1.6291(4) 0.06576(18) 0.04236(12) 0.0340(8) Uani 1 1 d .
H21 H 1.6758 0.0869 0.0122 0.041 Uiso 1 1 calc R
C22 C 1.4144(4) 0.05728(17) 0.10286(12) 0.0310(8) Uani 1 1 d .
H22 H 1.3156 0.0721 0.1132 0.037 Uiso 1 1 calc R
C23 C 1.7059(4) 0.01212(17) 0.07155(12) 0.0348(8) Uani 1 1 d .
H23 H 1.8037 -0.0036 0.0608 0.042 Uiso 1 1 calc R
C24 C 1.4931(4) 0.00431(17) 0.13256(12) 0.0350(8) Uani 1 1 d .
H24 H 1.4480 -0.0161 0.1633 0.042 Uiso 1 1 calc R
C25 C 1.2847(3) 0.18383(17) 0.04421(12) 0.0278(7) Uani 1 1 d .
H25 H 1.2535 0.1866 0.0804 0.033 Uiso 1 1 calc R
C26 C 1.3014(4) 0.20149(18) -0.04127(12) 0.0359(8) Uani 1 1 d .
H26 H 1.2817 0.2191 -0.0763 0.043 Uiso 1 1 calc R
C27 C 1.4143(4) 0.15409(18) -0.02801(12) 0.0360(8) Uani 1 1 d .
H27 H 1.4864 0.1335 -0.0514 0.043 Uiso 1 1 calc R
C28 C 0.7144(4) 0.35070(18) -0.04103(12) 0.0329(8) Uani 1 1 d .
H28 H 0.7695 0.3644 -0.0718 0.039 Uiso 1 1 calc R
C29 C 0.6539(4) 0.30370(18) 0.03507(13) 0.0367(8) Uani 1 1 d .
H29 H 0.6605 0.2776 0.0675 0.044 Uiso 1 1 calc R
C30 C 0.5263(4) 0.33950(18) 0.01730(13) 0.0379(9) Uani 1 1 d .
H30 H 0.4312 0.3434 0.0348 0.045 Uiso 1 1 calc R
C31 C 0.3718(4) 0.46486(18) -0.04260(12) 0.0348(8) Uani 1 1 d .
H31 H 0.3584 0.4650 -0.0050 0.042 Uiso 1 1 calc R
C32 C 0.4723(4) 0.41626(17) -0.06599(12) 0.0307(8) Uani 1 1 d .
C33 C 0.2911(4) 0.51329(18) -0.07483(12) 0.0391(9) Uani 1 1 d .
H33 H 0.2213 0.5455 -0.0591 0.047 Uiso 1 1 calc R
C34 C 0.4102(4) 0.4652(2) -0.15374(12) 0.0455(10) Uani 1 1 d .
H34 H 0.4229 0.4650 -0.1914 0.055 Uiso 1 1 calc R
C35 C 0.4898(4) 0.4156(2) -0.12152(12) 0.0473(10) Uani 1 1 d .
H35 H 0.5554 0.3817 -0.1375 0.057 Uiso 1 1 calc R
C36 C 0.1734(4) 0.59925(17) -0.32280(12) 0.0307(8) Uani 1 1 d .
C37 C 0.1249(4) 0.53454(18) -0.30020(12) 0.0337(8) Uani 1 1 d .
H37 H 0.0730 0.5001 -0.3215 0.040 Uiso 1 1 calc R
C38 C 0.2581(5) 0.6476(2) -0.29236(13) 0.0522(11) Uani 1 1 d .
H38 H 0.2980 0.6893 -0.3085 0.063 Uiso 1 1 calc R
C39 C 0.1545(4) 0.52160(19) -0.24526(13) 0.0396(9) Uani 1 1 d .
H39 H 0.1236 0.4779 -0.2296 0.048 Uiso 1 1 calc R
C40 C 0.2847(5) 0.6344(2) -0.23715(14) 0.0601(12) Uani 1 1 d .
H40 H 0.3405 0.6677 -0.2160 0.072 Uiso 1 1 calc R
C41 C 0.2282(4) 0.57228(19) -0.21438(12) 0.0407(9) Uani 1 1 d .
C42 C 0.0934(4) 0.56834(17) -0.41897(11) 0.0307(8) Uani 1 1 d .
H42 H 0.0940 0.5178 -0.4170 0.037 Uiso 1 1 calc R
C43 C 0.0532(4) 0.60940(17) -0.46247(12) 0.0282(7) Uani 1 1 d .
H43 H 0.0207 0.5912 -0.4961 0.034 Uiso 1 1 calc R
C44 C 0.1149(4) 0.68418(17) -0.39910(12) 0.0308(8) Uani 1 1 d .
H44 H 0.1339 0.7268 -0.3797 0.037 Uiso 1 1 calc R
C45 C 0.3133(4) 0.51435(17) -0.13039(12) 0.0345(8) Uani 1 1 d .
N1 N 0.7731(3) 0.31104(13) -0.00133(9) 0.0279(6) Uani 1 1 d .
N2 N 0.5657(3) 0.36922(14) -0.03217(9) 0.0306(6) Uani 1 1 d .
N3 N 0.0672(3) 0.68201(13) -0.45002(9) 0.0259(6) Uani 1 1 d .
N4 N 0.1332(3) 0.61628(14) -0.37822(9) 0.0297(6) Uani 1 1 d .
N5 N 1.2190(3) 0.22036(13) 0.00419(9) 0.0278(6) Uani 1 1 d .
N6 N 1.4022(3) 0.14196(13) 0.02696(9) 0.0269(6) Uani 1 1 d .
N7 N 1.8540(3) -0.10381(14) 0.36143(10) 0.0324(7) Uani 1 1 d .
N8 N 1.9324(3) -0.15494(14) 0.43852(9) 0.0307(6) Uani 1 1 d .
Ni1 Ni 0.99525(5) 0.26504(2) 0.004604(14) 0.02373(13) Uani 1 1 d DU
O1 O 1.0696(2) 0.33514(11) -0.05910(7) 0.0345(5) Uani 1 1 d DU
H1A H 1.1468 0.3586 -0.0461 0.041 Uiso 1 1 d R
H1B H 1.0124 0.3663 -0.0753 0.041 Uiso 1 1 d R
O2 O 0.9101(2) 0.20650(12) 0.06977(8) 0.0325(5) Uani 1 1 d U
O3 O 1.0315(3) 0.10448(11) 0.09671(8) 0.0326(5) Uani 1 1 d .
O4 O 1.1280(3) 0.16829(14) 0.30301(8) 0.0446(6) Uani 1 1 d .
O5 O 0.9155(3) 0.14720(13) 0.35040(7) 0.0398(6) Uani 1 1 d .
O6 O 0.4124(3) 0.17578(14) 0.26674(9) 0.0502(7) Uani 1 1 d .
H6A H 0.3141 0.1811 0.2671 0.075 Uiso 1 1 d R
O7 O 0.3755(3) 0.19852(14) 0.17863(9) 0.0466(7) Uani 1 1 d .
O8 O 1.7148(3) -0.07619(12) 0.14044(8) 0.0431(6) Uani 1 1 d .
O9 O 0.2344(3) 0.56846(13) -0.15761(8) 0.0554(8) Uani 1 1 d .

loop_
_atom_site_aniso_label
_atom_site_aniso_U_11
_atom_site_aniso_U_22
_atom_site_aniso_U_33
_atom_site_aniso_U_23
_atom_site_aniso_U_13
_atom_site_aniso_U_12
C1 0.0247(18) 0.0284(17) 0.0200(15) 0.0014(11) -0.0009(13) -0.0063(14)
C2 0.0317(19) 0.0248(17) 0.0225(16) 0.0025(13) -0.0037(14) 0.0002(14)
C3 0.0303(19) 0.0277(18) 0.0206(15) -0.0013(13) 0.0043(13) 0.0002(14)
C4 0.0242(18) 0.0258(17) 0.0241(16) 0.0002(13) -0.0006(13) -0.0006(13)
C5 0.0219(17) 0.0266(17) 0.0257(16) 0.0015(13) 0.0019(13) 0.0009(13)
C6 0.0271(18) 0.0213(16) 0.0204(15) 0.0014(12) 0.0007(13) 0.0007(13)
C7 0.033(2) 0.0325(19) 0.0291(18) -0.0022(15) 0.0031(15) 0.0013(15)
C8 0.0269(18) 0.0241(17) 0.0190(15) -0.0001(13) 0.0003(13) -0.0019(13)
C9 0.0257(19) 0.0302(18) 0.0249(16) -0.0037(14) -0.0001(14) 0.0009(14)
C10 0.069(3) 0.027(2) 0.0302(19) 0.0025(15) -0.0131(17) 0.0033(18)
C11 0.099(4) 0.033(2) 0.036(2) -0.0030(17) -0.015(2) 0.019(2)
C12 0.067(3) 0.040(2) 0.0263(18) -0.0060(16) -0.0058(17) 0.0060(19)
C13 0.036(2) 0.0296(19) 0.0244(16) 0.0057(14) -0.0047(14) -0.0011(15)
C14 0.031(2) 0.036(2) 0.0268(17) 0.0042(15) -0.0053(14) 0.0044(15)
C15 0.051(2) 0.0311(19) 0.0303(18) -0.0010(15) -0.0028(16) 0.0074(17)
C16 0.048(2) 0.0272(19) 0.0326(18) 0.0034(15) -0.0093(16) 0.0089(16)
C17 0.069(3) 0.027(2) 0.036(2) 0.0076(16) -0.0149(18) 0.0072(18)
C18 0.067(3) 0.031(2) 0.0321(19) -0.0029(16) -0.0094(18) 0.0050(18)
C19 0.0260(19) 0.0313(19) 0.0249(16) 0.0004(14) -0.0066(14) 0.0004(14)
C20 0.036(2) 0.0309(19) 0.0284(17) 0.0015(14) -0.0086(15) 0.0041(15)
C21 0.030(2) 0.044(2) 0.0274(17) 0.0083(15) 0.0008(14) 0.0050(16)
C22 0.0214(18) 0.040(2) 0.0316(17) 0.0011(15) -0.0016(14) 0.0001(15)
C23 0.028(2) 0.042(2) 0.0346(18) 0.0004(16) 0.0000(15) 0.0089(16)
C24 0.039(2) 0.039(2) 0.0273(17) 0.0063(15) -0.0019(15) -0.0024(16)
C25 0.0233(18) 0.038(2) 0.0223(16) 0.0004(14) -0.0011(13) 0.0000(14)
C26 0.042(2) 0.045(2) 0.0209(16) 0.0028(15) -0.0024(15) 0.0098(17)
C27 0.040(2) 0.044(2) 0.0234(17) -0.0007(15) 0.0020(15) 0.0083(17)
C28 0.031(2) 0.041(2) 0.0267(17) 0.0030(15) 0.0028(14) 0.0106(16)
C29 0.036(2) 0.041(2) 0.0342(19) 0.0152(16) 0.0029(16) 0.0068(16)
C30 0.032(2) 0.044(2) 0.0378(19) 0.0134(17) 0.0075(16) 0.0036(16)
C31 0.037(2) 0.047(2) 0.0206(16) 0.0013(15) -0.0007(14) 0.0096(17)
C32 0.030(2) 0.035(2) 0.0273(17) 0.0024(14) -0.0059(14) 0.0062(15)
C33 0.044(2) 0.043(2) 0.0308(18) 0.0018(16) -0.0017(16) 0.0180(17)
C34 0.054(3) 0.061(3) 0.0212(17) 0.0028(17) -0.0038(16) 0.019(2)
C35 0.057(3) 0.059(3) 0.0263(18) -0.0057(17) -0.0037(17) 0.031(2)
C36 0.037(2) 0.0297(19) 0.0254(16) 0.0014(14) -0.0059(14) 0.0023(15)
C37 0.035(2) 0.0324(19) 0.0337(18) 0.0041(15) -0.0046(15) -0.0011(15)
C38 0.084(3) 0.033(2) 0.038(2) 0.0103(17) -0.021(2) -0.011(2)
C39 0.043(2) 0.038(2) 0.038(2) 0.0145(17) 0.0000(17) 0.0026(17)
C40 0.099(4) 0.037(2) 0.043(2) 0.0040(19) -0.032(2) -0.007(2)
C41 0.057(3) 0.040(2) 0.0251(18) 0.0041(16) -0.0072(17) 0.0162(18)
C42 0.034(2) 0.0283(19) 0.0299(17) -0.0026(15) -0.0022(14) -0.0016(15)
C43 0.0281(19) 0.0322(19) 0.0241(16) -0.0030(14) -0.0041(13) -0.0018(14)
C44 0.039(2) 0.0248(18) 0.0284(17) 0.0017(14) -0.0052(15) -0.0006(15)
C45 0.041(2) 0.035(2) 0.0277(18) 0.0025(15) -0.0108(15) 0.0082(16)
N1 0.0308(16) 0.0289(15) 0.0238(13) 0.0019(11) -0.0038(12) 0.0074(12)
N2 0.0304(17) 0.0355(16) 0.0258(14) 0.0025(12) -0.0025(12) 0.0064(12)
N3 0.0286(16) 0.0278(15) 0.0211(13) 0.0018(11) -0.0028(11) -0.0019(12)
N4 0.0367(17) 0.0271(15) 0.0250(14) 0.0034(12) -0.0052(12) 0.0011(12)
N5 0.0260(15) 0.0329(16) 0.0242(13) 0.0013(11) -0.0068(11) 0.0036(12)
N6 0.0245(15) 0.0319(15) 0.0241(13) 0.0019(12) -0.0033(11) 0.0015(12)
N7 0.0418(18) 0.0290(16) 0.0261(14) 0.0036(12) -0.0052(12) 0.0013(13)
N8 0.0411(18) 0.0290(16) 0.0220(14) 0.0025(11) -0.0056(12) -0.0019(13)
Ni1 0.0280(2) 0.0262(2) 0.0168(2) -0.00003(16) -0.00414(16) 0.00282(17)
O1 0.0379(14) 0.0380(14) 0.0273(11) 0.0095(9) -0.0117(10) -0.0042(10)
O2 0.0390(14) 0.0362(13) 0.0224(11) 0.0087(9) 0.0018(9) 0.0068(10)
O3 0.0370(14) 0.0309(13) 0.0300(12) 0.0023(10) 0.0046(10) 0.0092(11)
O4 0.0249(14) 0.0771(19) 0.0315(13) 0.0017(12) -0.0034(10) -0.0019(12)
O5 0.0308(14) 0.0710(17) 0.0175(11) 0.0000(11) 0.0004(10) -0.0051(12)
O6 0.0226(14) 0.091(2) 0.0368(13) 0.0172(13) 0.0050(10) 0.0083(13)
O7 0.0300(15) 0.0792(19) 0.0306(13) -0.0007(13) -0.0056(11) 0.0136(13)
O8 0.0630(18) 0.0404(15) 0.0256(12) 0.0015(11) -0.0101(11) 0.0188(12)
O9 0.086(2) 0.0512(17) 0.0287(13) 0.0029(12) -0.0088(13) 0.0318(15)

loop_
_atom_type_symbol
_atom_type_description
_atom_type_scat_dispersion_real
_atom_type_scat_dispersion_imag
_atom_type_scat_source
C C 0.0033 0.0016 'International Tables Vol C Tables 4.2.6.8 and 6.1.1.4'
H H 0.0000 0.0000 'International Tables Vol C Tables 4.2.6.8 and 6.1.1.4'
N N 0.0061 0.0033 'International Tables Vol C Tables 4.2.6.8 and 6.1.1.4'
Ni Ni 0.3393 1.1124 'International Tables Vol C Tables 4.2.6.8 and 6.1.1.4'
O O 0.0106 0.0060 'International Tables Vol C Tables 4.2.6.8 and 6.1.1.4'

loop_
_geom_angle_atom_site_label_1
_geom_angle_atom_site_label_2
_geom_angle_atom_site_label_3
_geom_angle
_geom_angle_site_symmetry_1
_geom_angle_site_symmetry_3
O3 C1 O2 127.9(3) . .
O3 C1 C6 117.6(3) . .
O2 C1 C6 114.5(3) . .
C6 C2 C4 120.5(3) . .
C6 C2 H2 119.8 . .
C4 C2 H2 119.8 . .
C8 C3 C4 121.4(3) . .
C8 C3 H3 119.3 . .
C4 C3 H3 119.3 . .
C3 C4 C2 118.9(3) . .
C3 C4 C7 121.5(3) . .
C2 C4 C7 119.7(3) . .
C8 C5 C6 120.5(3) . .
C8 C5 H5 119.8 . .
C6 C5 H5 119.8 . .
C2 C6 C5 119.6(3) . .
C2 C6 C1 122.4(3) . .
C5 C6 C1 118.0(3) . .
O7 C7 O6 123.4(3) . .
O7 C7 C4 124.9(3) . .
O6 C7 C4 111.6(3) . .
C3 C8 C5 119.1(3) . .
C3 C8 C9 120.4(3) . .
C5 C8 C9 120.5(3) . .
O4 C9 O5 124.7(3) . .
O4 C9 C8 119.1(3) . .
O5 C9 C8 116.2(3) . .
N8 C10 N7 113.1(3) . .
N8 C10 H10 123.4 . .
N7 C10 H10 123.4 . .
C12 C11 N7 106.8(3) . .
C12 C11 H11 126.6 . .
N7 C11 H11 126.6 . .
N8 C12 C11 110.4(3) . .
N8 C12 H12 124.8 . .
C11 C12 H12 124.8 . .
C17 C13 C15 119.6(3) . .
C17 C13 N7 120.5(3) . .
C15 C13 N7 119.8(3) . .
C16 C14 C18 120.5(3) . .
C16 C14 O8 124.5(3) . .
C18 C14 O8 114.7(3) . .
C13 C15 C16 120.5(3) . .
C13 C15 H15 119.8 . .
C16 C15 H15 119.8 . .
C14 C16 C15 119.3(3) . .
C14 C16 H16 120.4 . .
C15 C16 H16 120.4 . .
C13 C17 C18 120.4(3) . .
C13 C17 H17 119.8 . .
C18 C17 H17 119.8 . .
C14 C18 C17 119.7(3) . .
C14 C18 H18 120.2 . .
C17 C18 H18 120.2 . .
C22 C19 C21 120.3(3) . .
C22 C19 N6 120.0(3) . .
C21 C19 N6 119.6(3) . .
C23 C20 C24 120.9(3) . .
C23 C20 O8 116.4(3) . .
C24 C20 O8 122.4(3) . .
C19 C21 C23 119.7(3) . .
C19 C21 H21 120.1 . .
C23 C21 H21 120.1 . .
C19 C22 C24 119.7(3) . .
C19 C22 H22 120.1 . .
C24 C22 H22 120.1 . .
C20 C23 C21 119.8(3) . .
C20 C23 H23 120.1 . .
C21 C23 H23 120.1 . .
C20 C24 C22 119.6(3) . .
C20 C24 H24 120.2 . .
C22 C24 H24 120.2 . .
N5 C25 N6 112.1(3) . .
N5 C25 H25 124.0 . .
N6 C25 H25 124.0 . .
C27 C26 N5 110.3(3) . .
C27 C26 H26 124.9 . .
N5 C26 H26 124.9 . .
C26 C27 N6 106.3(3) . .
C26 C27 H27 126.9 . .
N6 C27 H27 126.9 . .
N1 C28 N2 112.2(3) . .
N1 C28 H28 123.9 . .
N2 C28 H28 123.9 . .
C30 C29 N1 110.6(3) . .
C30 C29 H29 124.7 . .
N1 C29 H29 124.7 . .
C29 C30 N2 105.7(3) . .
C29 C30 H30 127.1 . .
N2 C30 H30 127.1 . .
C33 C31 C32 119.8(3) . .
C33 C31 H31 120.1 . .
C32 C31 H31 120.1 . .
C35 C32 C31 119.8(3) . .
C35 C32 N2 120.1(3) . .
C31 C32 N2 120.0(3) . .
C31 C33 C45 120.2(3) . .
C31 C33 H33 119.9 . .
C45 C33 H33 119.9 . .
C45 C34 C35 119.9(3) . .
C45 C34 H34 120.0 . .
C35 C34 H34 120.0 . .
C32 C35 C34 120.2(3) . .
C32 C35 H35 119.9 . .
C34 C35 H35 119.9 . .
C38 C36 C37 120.3(3) . .
C38 C36 N4 119.8(3) . .
C37 C36 N4 119.9(3) . .
C36 C37 C39 119.0(3) . .
C36 C37 H37 120.5 . .
C39 C37 H37 120.5 . .
C36 C38 C40 119.9(3) . .
C36 C38 H38 120.1 . .
C40 C38 H38 120.1 . .
C41 C39 C37 120.3(3) . .
C41 C39 H39 119.9 . .
C37 C39 H39 119.9 . .
C41 C40 C38 119.3(4) . .
C41 C40 H40 120.3 . .
C38 C40 H40 120.3 . .
C39 C41 C40 121.0(3) . .
C39 C41 O9 122.4(3) . .
C40 C41 O9 116.2(3) . .
C43 C42 N4 106.0(3) . .
C43 C42 H42 127.0 . .
N4 C42 H42 127.0 . .
C42 C43 N3 110.3(3) . .
C42 C43 H43 124.8 . .
N3 C43 H43 124.8 . .
N3 C44 N4 111.4(3) . .
N3 C44 H44 124.3 . .
N4 C44 H44 124.3 . .
C34 C45 O9 125.3(3) . .
C34 C45 C33 120.0(3) . .
O9 C45 C33 114.7(3) . .
C28 N1 C29 104.7(3) . .
C28 N1 Ni1 128.2(2) . .
C29 N1 Ni1 127.0(2) . .
C28 N2 C30 106.7(3) . .
C28 N2 C32 125.8(3) . .
C30 N2 C32 127.3(3) . .
C44 N3 C43 105.5(3) . .
C44 N3 Ni1 131.4(2) . 2_654
C43 N3 Ni1 123.01(19) . 2_654
C44 N4 C42 106.8(2) . .
C44 N4 C36 125.7(3) . .
C42 N4 C36 127.2(3) . .
C25 N5 C26 104.9(3) . .
C25 N5 Ni1 125.8(2) . .
C26 N5 Ni1 125.9(2) . .
C25 N6 C27 106.4(3) . .
C25 N6 C19 126.5(2) . .
C27 N6 C19 126.5(3) . .
C10 N7 C11 105.2(3) . .
C10 N7 C13 127.0(3) . .
C11 N7 C13 127.7(3) . .
C10 N8 C12 104.6(3) . .
C10 N8 Ni1 126.9(2) . 2_845
C12 N8 Ni1 128.5(2) . 2_845
O2 Ni1 N5 97.69(9) . .
O2 Ni1 N1 86.14(9) . .
N5 Ni1 N1 175.66(9) . .
O2 Ni1 N3 91.40(9) . 2_644
N5 Ni1 N3 86.48(9) . 2_644
N1 Ni1 N3 91.39(10) . 2_644
O2 Ni1 N8 87.50(9) . 2_855
N5 Ni1 N8 90.79(10) . 2_855
N1 Ni1 N8 91.43(10) . 2_855
N3 Ni1 N8 176.89(10) 2_644 2_855
O2 Ni1 O1 173.80(8) . .
N5 Ni1 O1 87.12(9) . .
N1 Ni1 O1 89.20(9) . .
N3 Ni1 O1 92.80(9) 2_644 .
N8 Ni1 O1 88.53(9) 2_855 .
Ni1 O1 H1A 105.7 . .
Ni1 O1 H1B 125.1 . .
H1A O1 H1B 106.0 . .
C1 O2 Ni1 143.7(2) . .
C7 O6 H6A 108.8 . .
C14 O8 C20 120.8(2) . .
C45 O9 C41 122.3(3) . .

loop_
_geom_bond_atom_site_label_1
_geom_bond_atom_site_label_2
_geom_bond_distance
_geom_bond_site_symmetry_2
C1 O3 1.231(3) .
C1 O2 1.263(3) .
C1 C6 1.515(4) .
C2 C6 1.386(4) .
C2 C4 1.390(4) .
C2 H2 0.9300 .
C3 C8 1.383(4) .
C3 C4 1.384(4) .
C3 H3 0.9300 .
C4 C7 1.494(4) .
C5 C8 1.385(4) .
C5 C6 1.389(4) .
C5 H5 0.9300 .
C7 O7 1.200(4) .
C7 O6 1.318(3) .
C8 C9 1.509(4) .
C9 O4 1.238(4) .
C9 O5 1.256(3) .
C10 N8 1.308(4) .
C10 N7 1.337(4) .
C10 H10 0.9300 .
C11 C12 1.347(4) .
C11 N7 1.361(4) .
C11 H11 0.9300 .
C12 N8 1.346(4) .
C12 H12 0.9300 .
C13 C17 1.370(4) .
C13 C15 1.372(4) .
C13 N7 1.430(4) .
C14 C16 1.368(4) .
C14 C18 1.375(4) .
C14 O8 1.382(3) .
C15 C16 1.386(4) .
C15 H15 0.9300 .
C16 H16 0.9300 .
C17 C18 1.376(4) .
C17 H17 0.9300 .
C18 H18 0.9300 .
C19 C22 1.373(4) .
C19 C21 1.376(4) .
C19 N6 1.428(4) .
C20 C23 1.367(4) .
C20 C24 1.369(4) .
C20 O8 1.389(4) .
C21 C23 1.380(4) .
C21 H21 0.9300 .
C22 C24 1.386(4) .
C22 H22 0.9300 .
C23 H23 0.9300 .
C24 H24 0.9300 .
C25 N5 1.310(3) .
C25 N6 1.342(4) .
C25 H25 0.9300 .
C26 C27 1.340(4) .
C26 N5 1.372(4) .
C26 H26 0.9300 .
C27 N6 1.371(4) .
C27 H27 0.9300 .
C28 N1 1.311(4) .
C28 N2 1.342(4) .
C28 H28 0.9300 .
C29 C30 1.346(4) .
C29 N1 1.372(4) .
C29 H29 0.9300 .
C30 N2 1.376(4) .
C30 H30 0.9300 .
C31 C33 1.372(4) .
C31 C32 1.372(4) .
C31 H31 0.9300 .
C32 C35 1.371(4) .
C32 N2 1.435(4) .
C33 C45 1.377(4) .
C33 H33 0.9300 .
C34 C45 1.359(4) .
C34 C35 1.381(4) .
C34 H34 0.9300 .
C35 H35 0.9300 .
C36 C38 1.364(4) .
C36 C37 1.379(4) .
C36 N4 1.432(3) .
C37 C39 1.388(4) .
C37 H37 0.9300 .
C38 C40 1.391(4) .
C38 H38 0.9300 .
C39 C41 1.352(5) .
C39 H39 0.9300 .
C40 C41 1.363(5) .
C40 H40 0.9300 .
C41 O9 1.394(3) .
C42 C43 1.347(4) .
C42 N4 1.372(3) .
C42 H42 0.9300 .
C43 N3 1.374(4) .
C43 H43 0.9300 .
C44 N3 1.309(3) .
C44 N4 1.357(4) .
C44 H44 0.9300 .
C45 O9 1.371(4) .
N1 Ni1 2.090(2) .
N3 Ni1 2.094(2) 2_654
N5 Ni1 2.090(2) .
N8 Ni1 2.114(2) 2_845
Ni1 O2 2.067(2) .
Ni1 N3 2.094(2) 2_644
Ni1 N8 2.114(2) 2_855
Ni1 O1 2.1282(19) .
O1 H1A 0.8500 .
O1 H1B 0.8499 .
O6 H6A 0.8500 .

loop_
_geom_torsion_atom_site_label_1
_geom_torsion_atom_site_label_2
_geom_torsion_atom_site_label_3
_geom_torsion_atom_site_label_4
_geom_torsion
_geom_torsion_site_symmetry_1
_geom_torsion_site_symmetry_4
C8 C3 C4 C2 0.8(4) . .
C8 C3 C4 C7 179.9(3) . .
C6 C2 C4 C3 2.4(4) . .
C6 C2 C4 C7 -176.7(3) . .
C4 C2 C6 C5 -3.0(4) . .
C4 C2 C6 C1 177.1(3) . .
C8 C5 C6 C2 0.6(4) . .
C8 C5 C6 C1 -179.6(3) . .
O3 C1 C6 C2 -131.8(3) . .
O2 C1 C6 C2 50.3(4) . .
O3 C1 C6 C5 48.3(4) . .
O2 C1 C6 C5 -129.5(3) . .
C3 C4 C7 O7 172.2(3) . .
C2 C4 C7 O7 -8.7(5) . .
C3 C4 C7 O6 -8.4(4) . .
C2 C4 C7 O6 170.6(3) . .
C4 C3 C8 C5 -3.2(4) . .
C4 C3 C8 C9 176.8(3) . .
C6 C5 C8 C3 2.5(4) . .
C6 C5 C8 C9 -177.5(3) . .
C3 C8 C9 O4 -163.3(3) . .
C5 C8 C9 O4 16.7(4) . .
C3 C8 C9 O5 15.4(4) . .
C5 C8 C9 O5 -164.6(3) . .
N7 C11 C12 N8 0.8(5) . .
C17 C13 C15 C16 0.0(5) . .
N7 C13 C15 C16 178.1(3) . .
C18 C14 C16 C15 -0.2(5) . .
O8 C14 C16 C15 -174.8(3) . .
C13 C15 C16 C14 0.4(5) . .
C15 C13 C17 C18 -0.6(5) . .
N7 C13 C17 C18 -178.7(3) . .
C16 C14 C18 C17 -0.4(6) . .
O8 C14 C18 C17 174.7(3) . .
C13 C17 C18 C14 0.8(6) . .
C22 C19 C21 C23 0.7(5) . .
N6 C19 C21 C23 -178.4(3) . .
C21 C19 C22 C24 0.4(5) . .
N6 C19 C22 C24 179.4(3) . .
C24 C20 C23 C21 0.5(5) . .
O8 C20 C23 C21 173.9(3) . .
C19 C21 C23 C20 -1.1(5) . .
C23 C20 C24 C22 0.5(5) . .
O8 C20 C24 C22 -172.5(3) . .
C19 C22 C24 C20 -1.0(5) . .
N5 C26 C27 N6 0.7(4) . .
N1 C29 C30 N2 1.0(4) . .
C33 C31 C32 C35 -1.0(5) . .
C33 C31 C32 N2 175.3(3) . .
C32 C31 C33 C45 -1.4(6) . .
C31 C32 C35 C34 2.0(6) . .
N2 C32 C35 C34 -174.3(3) . .
C45 C34 C35 C32 -0.6(6) . .
C38 C36 C37 C39 4.2(5) . .
N4 C36 C37 C39 -175.0(3) . .
C37 C36 C38 C40 -5.3(6) . .
N4 C36 C38 C40 173.9(3) . .
C36 C37 C39 C41 0.9(5) . .
C36 C38 C40 C41 1.4(6) . .
C37 C39 C41 C40 -4.8(6) . .
C37 C39 C41 O9 167.4(3) . .
C38 C40 C41 C39 3.7(6) . .
C38 C40 C41 O9 -169.0(4) . .
N4 C42 C43 N3 0.1(4) . .
C35 C34 C45 O9 176.5(4) . .
C35 C34 C45 C33 -1.9(6) . .
C31 C33 C45 C34 2.9(6) . .
C31 C33 C45 O9 -175.6(3) . .
N2 C28 N1 C29 0.2(4) . .
N2 C28 N1 Ni1 177.9(2) . .
C30 C29 N1 C28 -0.7(4) . .
C30 C29 N1 Ni1 -178.5(2) . .
N1 C28 N2 C30 0.4(4) . .
N1 C28 N2 C32 175.5(3) . .
C29 C30 N2 C28 -0.9(4) . .
C29 C30 N2 C32 -175.9(3) . .
C35 C32 N2 C28 35.4(5) . .
C31 C32 N2 C28 -140.9(3) . .
C35 C32 N2 C30 -150.5(3) . .
C31 C32 N2 C30 33.2(5) . .
N4 C44 N3 C43 0.3(3) . .
N4 C44 N3 Ni1 176.2(2) . 2_654
C42 C43 N3 C44 -0.3(3) . .
C42 C43 N3 Ni1 -176.6(2) . 2_654
N3 C44 N4 C42 -0.3(4) . .
N3 C44 N4 C36 -175.4(3) . .
C43 C42 N4 C44 0.1(3) . .
C43 C42 N4 C36 175.1(3) . .
C38 C36 N4 C44 -27.5(5) . .
C37 C36 N4 C44 151.6(3) . .
C38 C36 N4 C42 158.3(3) . .
C37 C36 N4 C42 -22.5(5) . .
N6 C25 N5 C26 -1.0(4) . .
N6 C25 N5 Ni1 159.1(2) . .
C27 C26 N5 C25 0.2(4) . .
C27 C26 N5 Ni1 -159.9(2) . .
N5 C25 N6 C27 1.4(4) . .
N5 C25 N6 C19 -170.3(3) . .
C26 C27 N6 C25 -1.2(4) . .
C26 C27 N6 C19 170.5(3) . .
C22 C19 N6 C25 21.6(5) . .
C21 C19 N6 C25 -159.4(3) . .
C22 C19 N6 C27 -148.5(3) . .
C21 C19 N6 C27 30.5(5) . .
N8 C10 N7 C11 1.4(4) . .
N8 C10 N7 C13 178.7(3) . .
C12 C11 N7 C10 -1.3(4) . .
C12 C11 N7 C13 -178.6(3) . .
C17 C13 N7 C10 -2.6(5) . .
C15 C13 N7 C10 179.3(3) . .
C17 C13 N7 C11 174.1(4) . .
C15 C13 N7 C11 -3.9(5) . .
N7 C10 N8 C12 -0.9(4) . .
N7 C10 N8 Ni1 179.5(2) . 2_845
C11 C12 N8 C10 0.0(4) . .
C11 C12 N8 Ni1 179.6(3) . 2_845
C25 N5 Ni1 O2 -16.7(3) . .
C26 N5 Ni1 O2 139.3(3) . .
C25 N5 Ni1 N1 -168.3(12) . .
C26 N5 Ni1 N1 -12.3(14) . .
C25 N5 Ni1 N3 -107.6(3) . 2_644
C26 N5 Ni1 N3 48.4(3) . 2_644
C25 N5 Ni1 N8 70.9(3) . 2_855
C26 N5 Ni1 N8 -133.1(3) . 2_855
C25 N5 Ni1 O1 159.4(3) . .
C26 N5 Ni1 O1 -44.6(3) . .
C28 N1 Ni1 O2 -168.3(3) . .
C29 N1 Ni1 O2 9.0(3) . .
C28 N1 Ni1 N5 -16.4(14) . .
C29 N1 Ni1 N5 160.8(12) . .
C28 N1 Ni1 N3 -77.0(3) . 2_644
C29 N1 Ni1 N3 100.3(3) . 2_644
C28 N1 Ni1 N8 104.3(3) . 2_855
C29 N1 Ni1 N8 -78.4(3) . 2_855
C28 N1 Ni1 O1 15.8(3) . .
C29 N1 Ni1 O1 -167.0(3) . .
O3 C1 O2 Ni1 -25.7(6) . .
C6 C1 O2 Ni1 151.8(2) . .
N5 Ni1 O2 C1 -5.7(3) . .
N1 Ni1 O2 C1 172.3(3) . .
N3 Ni1 O2 C1 80.9(3) 2_644 .
N8 Ni1 O2 C1 -96.1(3) 2_855 .
O1 Ni1 O2 C1 -146.4(7) . .
C16 C14 O8 C20 -20.2(5) . .
C18 C14 O8 C20 165.0(3) . .
C23 C20 O8 C14 133.4(3) . .
C24 C20 O8 C14 -53.3(4) . .
C34 C45 O9 C41 9.5(6) . .
C33 C45 O9 C41 -172.0(3) . .
C39 C41 O9 C45 66.1(5) . .
C40 C41 O9 C45 -121.3(4) . .
